data_4068183
loop_
_publ_author_name
'Dias, H. V. Rasika'
'Wu, Jiang'

_publ_section_title
;
 Structurally Similar, Thermally Stable Copper(I), Silver(I), and Gold(I)
 Ethylene Complexes Supported by a Fluorinated Scorpionate
;
_journal_issue 4
_journal_name_full Organometallics
_journal_page_first 1511
_journal_paper_doi 10.1021/om201185v
_journal_volume 31
_journal_year 2012
_chemical_formula_sum 'C23 H15 B Cu F15 N6'
_chemical_formula_weight 734.76
_chemical_name_common '[PhB(3-C2F5Pz)3]CuC2H4'
_chemical_name_systematic
; 
 ? 
;
_space_group_IT_number 14
_symmetry_cell_setting monoclinic
_symmetry_space_group_name_Hall '-P 2yn'
_symmetry_space_group_name_H-M 'P 1 21/n 1'
_atom_sites_solution_hydrogens geom
_atom_sites_solution_primary direct
_atom_sites_solution_secondary difmap
_audit_creation_method SHELXL-97
_cell_angle_alpha 90.00
_cell_angle_beta 91.960(3)
_cell_angle_gamma 90.00
_cell_formula_units_Z 4
_cell_length_a 11.052(3)
_cell_length_b 12.721(3)
_cell_length_c 19.714(5)
_cell_measurement_reflns_used 3078
_cell_measurement_temperature 100(2)
_cell_measurement_theta_max 25.34
_cell_measurement_theta_min 2.44
_cell_volume 2770.0(12)
_computing_cell_refinement 'Bruker SAINT'
_computing_data_collection 'Bruker APEX2'
_computing_data_reduction 'Bruker SAINT'
_computing_molecular_graphics 'Bruker SHELXTL'
_computing_publication_material 'Bruker SHELXTL'
_computing_structure_refinement 'SHELXL-97 (Sheldrick, 2008)'
_computing_structure_solution 'SHELXS-97 (Sheldrick, 2008)'
_diffrn_ambient_temperature 100(2)
_diffrn_measured_fraction_theta_full 0.999
_diffrn_measured_fraction_theta_max 0.999
_diffrn_measurement_device_type 'Bruker APEX-II CCD'
_diffrn_measurement_method '\f and \w scans'
_diffrn_radiation_monochromator graphite
_diffrn_radiation_source 'fine-focus sealed tube'
_diffrn_radiation_type MoK\a
_diffrn_radiation_wavelength 0.71073
_diffrn_reflns_av_R_equivalents 0.0525
_diffrn_reflns_av_sigmaI/netI 0.0291
_diffrn_reflns_limit_h_max 13
_diffrn_reflns_limit_h_min -13
_diffrn_reflns_limit_k_max 15
_diffrn_reflns_limit_k_min 0
_diffrn_reflns_limit_l_max 24
_diffrn_reflns_limit_l_min 0
_diffrn_reflns_number 11591
_diffrn_reflns_theta_full 26.50
_diffrn_reflns_theta_max 26.50
_diffrn_reflns_theta_min 1.91
_exptl_absorpt_coefficient_mu 0.917
_exptl_absorpt_correction_T_max 0.8747
_exptl_absorpt_correction_T_min 0.7396
_exptl_absorpt_correction_type multi-scan
_exptl_absorpt_process_details twinabs
_exptl_crystal_colour colorless
_exptl_crystal_density_diffrn 1.762
_exptl_crystal_density_method 'not measured'
_exptl_crystal_description blocks
_exptl_crystal_F_000 1456
_exptl_crystal_size_max 0.35
_exptl_crystal_size_mid 0.20
_exptl_crystal_size_min 0.15
_refine_diff_density_max 0.914
_refine_diff_density_min -0.372
_refine_diff_density_rms 0.093
_refine_ls_extinction_method none
_refine_ls_goodness_of_fit_ref 1.077
_refine_ls_hydrogen_treatment constr
_refine_ls_matrix_type full
_refine_ls_number_parameters 416
_refine_ls_number_reflns 5723
_refine_ls_number_restraints 0
_refine_ls_restrained_S_all 1.077
_refine_ls_R_factor_all 0.0611
_refine_ls_R_factor_gt 0.0507
_refine_ls_shift/su_max 0.000
_refine_ls_shift/su_mean 0.000
_refine_ls_structure_factor_coef Fsqd
_refine_ls_weighting_details 'calc w=1/[\s^2^(Fo^2^)+(0.0737P)^2^+3.3819P] where P=(Fo^2^+2Fc^2^)/3'
_refine_ls_weighting_scheme calc
_refine_ls_wR_factor_gt 0.1338
_refine_ls_wR_factor_ref 0.1403
_reflns_number_gt 4899
_reflns_number_total 5723
_reflns_threshold_expression >2sigma(I)
_cod_data_source_file om201185v_si_002.cif
_cod_data_source_block dias475_0t
_cod_depositor_comments
;
The following automatic conversions were performed:

'_symmetry_cell_setting' value 'Monoclinic' changed to 'monoclinic'
according to /home/saulius/struct/CIF-dictionaries/cif_core.dic
dictionary named 'cif_core.dic' version 2.4.1 from 2010-06-29.

Automatic conversion script
Id: cif_fix_values 1715 2011-07-08 13:25:40Z adriana 
;
_cod_original_cell_volume 2770.0(11)
_cod_original_sg_symbol_H-M P2(1)/n
_cod_database_code 4068183

loop_
_symmetry_equiv_pos_as_xyz
'x, y, z'
'-x+1/2, y+1/2, -z+1/2'
'-x, -y, -z'
'x-1/2, -y-1/2, z-1/2'

loop_
_atom_site_label
_atom_site_type_symbol
_atom_site_fract_x
_atom_site_fract_y
_atom_site_fract_z
_atom_site_U_iso_or_equiv
_atom_site_adp_type
_atom_site_occupancy
_atom_site_symmetry_multiplicity
_atom_site_calc_flag
_atom_site_refinement_flags
Cu Cu 0.83645(4) 0.29553(3) 0.77489(2) 0.02865(14) Uani 1 1 d .
N1 N 0.8971(3) 0.4654(2) 0.86384(16) 0.0275(7) Uani 1 1 d .
N2 N 0.8069(3) 0.3954(3) 0.85149(17) 0.0288(7) Uani 1 1 d .
N3 N 0.9800(3) 0.4760(2) 0.74675(16) 0.0259(6) Uani 1 1 d .
N4 N 0.9018(3) 0.4079(2) 0.71464(16) 0.0260(6) Uani 1 1 d .
N5 N 1.1069(3) 0.5364(3) 0.84829(16) 0.0301(7) Uani 1 1 d .
N6 N 1.0776(3) 0.6405(3) 0.84617(17) 0.0329(7) Uani 1 1 d .
B B 1.0155(4) 0.4531(3) 0.8228(2) 0.0274(9) Uani 1 1 d .
C1 C 0.7182(4) 0.4200(3) 0.8933(2) 0.0326(8) Uani 1 1 d .
C2 C 0.7505(4) 0.5071(3) 0.9328(2) 0.0348(9) Uani 1 1 d .
H2 H 0.7042 0.5412 0.9660 0.042 Uiso 1 1 calc R
C3 C 0.8645(4) 0.5323(3) 0.9127(2) 0.0323(9) Uani 1 1 d .
H3 H 0.9129 0.5883 0.9304 0.039 Uiso 1 1 calc R
C4 C 0.6036(4) 0.3593(3) 0.8957(2) 0.0375(10) Uani 1 1 d .
C5 C 0.5203(4) 0.3646(4) 0.8314(3) 0.0444(11) Uani 1 1 d .
C6 C 0.8974(4) 0.4383(3) 0.64929(19) 0.0285(8) Uani 1 1 d .
C7 C 0.9732(4) 0.5229(3) 0.6390(2) 0.0323(8) Uani 1 1 d .
H7 H 0.9871 0.5579 0.5975 0.039 Uiso 1 1 calc R
C8 C 1.0240(4) 0.5454(3) 0.7021(2) 0.0287(8) Uani 1 1 d .
H8 H 1.0801 0.6001 0.7123 0.034 Uiso 1 1 calc R
C9 C 0.8208(4) 0.3799(3) 0.5978(2) 0.0353(9) Uani 1 1 d .
C10 C 0.8926(5) 0.3023(4) 0.5541(2) 0.0416(10) Uani 1 1 d .
C11 C 1.1744(4) 0.6871(3) 0.8757(2) 0.0336(9) Uani 1 1 d .
C12 C 1.2646(4) 0.6176(3) 0.8969(2) 0.0367(9) Uani 1 1 d .
H12 H 1.3404 0.6327 0.9189 0.044 Uiso 1 1 calc R
C13 C 1.2168(4) 0.5211(3) 0.8782(2) 0.0345(9) Uani 1 1 d .
H13 H 1.2551 0.4550 0.8852 0.041 Uiso 1 1 calc R
C14 C 1.1719(4) 0.8046(3) 0.8856(2) 0.0379(9) Uani 1 1 d .
C15 C 1.1084(4) 0.8378(3) 0.9499(2) 0.0388(10) Uani 1 1 d .
C16 C 1.0691(3) 0.3355(3) 0.8304(2) 0.0277(8) Uani 1 1 d .
C17 C 1.0669(4) 0.2824(3) 0.8921(2) 0.0328(9) Uani 1 1 d .
H17 H 1.0322 0.3161 0.9298 0.039 Uiso 1 1 calc R
C18 C 1.1142(4) 0.1813(3) 0.9003(2) 0.0387(10) Uani 1 1 d .
H18 H 1.1118 0.1469 0.9431 0.046 Uiso 1 1 calc R
C19 C 1.1647(4) 0.1314(4) 0.8454(2) 0.0395(10) Uani 1 1 d .
H19 H 1.1973 0.0626 0.8504 0.047 Uiso 1 1 calc R
C20 C 1.1671(4) 0.1821(4) 0.7838(2) 0.0405(10) Uani 1 1 d .
H20 H 1.1997 0.1473 0.7458 0.049 Uiso 1 1 calc R
C21 C 1.1220(4) 0.2843(3) 0.7767(2) 0.0334(9) Uani 1 1 d .
H21 H 1.1275 0.3193 0.7344 0.040 Uiso 1 1 calc R
C22 C 0.8308(5) 0.1492(3) 0.7334(3) 0.0442(11) Uani 1 1 d .
H22A H 0.7634 0.1348 0.7003 0.053 Uiso 1 1 calc R
H22B H 0.9090 0.1187 0.7204 0.053 Uiso 1 1 calc R
C23 C 0.8046(5) 0.1437(3) 0.7999(3) 0.0419(10) Uani 1 1 d .
H23A H 0.8658 0.1094 0.8304 0.050 Uiso 1 1 calc R
H23B H 0.7202 0.1254 0.8103 0.050 Uiso 1 1 calc R
F1 F 0.6246(3) 0.25518(18) 0.90674(15) 0.0434(7) Uani 1 1 d .
F2 F 0.5369(3) 0.3942(2) 0.94806(17) 0.0596(8) Uani 1 1 d .
F3 F 0.4195(2) 0.3089(2) 0.84020(19) 0.0574(8) Uani 1 1 d .
F4 F 0.4872(3) 0.4634(2) 0.81997(19) 0.0657(9) Uani 1 1 d .
F5 F 0.5746(2) 0.3282(3) 0.77833(15) 0.0561(8) Uani 1 1 d .
F6 F 0.7328(2) 0.3253(2) 0.62682(14) 0.0441(6) Uani 1 1 d .
F7 F 0.7688(3) 0.4496(2) 0.55363(14) 0.0541(8) Uani 1 1 d .
F8 F 0.9468(3) 0.2312(2) 0.59334(14) 0.0420(6) Uani 1 1 d .
F9 F 0.9762(3) 0.3535(2) 0.52044(14) 0.0587(8) Uani 1 1 d .
F10 F 0.8187(4) 0.2535(2) 0.50980(16) 0.0601(9) Uani 1 1 d .
F11 F 1.1153(3) 0.8540(2) 0.83255(13) 0.0543(8) Uani 1 1 d .
F12 F 1.2859(3) 0.8428(2) 0.89143(15) 0.0519(7) Uani 1 1 d .
F13 F 0.9947(2) 0.8032(2) 0.94802(15) 0.0491(7) Uani 1 1 d .
F14 F 1.1066(3) 0.9420(2) 0.95614(14) 0.0543(7) Uani 1 1 d .
F15 F 1.1639(3) 0.7987(2) 1.00441(13) 0.0493(7) Uani 1 1 d .

loop_
_atom_site_aniso_label
_atom_site_aniso_U_11
_atom_site_aniso_U_22
_atom_site_aniso_U_33
_atom_site_aniso_U_23
_atom_site_aniso_U_13
_atom_site_aniso_U_12
Cu 0.0308(3) 0.0253(2) 0.0300(3) -0.00032(19) 0.00303(18) -0.00327(19)
N1 0.0324(17) 0.0253(16) 0.0248(16) 0.0027(12) 0.0015(13) -0.0038(13)
N2 0.0300(16) 0.0258(16) 0.0308(17) -0.0021(13) 0.0053(13) -0.0038(13)
N3 0.0269(16) 0.0245(15) 0.0263(16) 0.0020(12) 0.0011(12) 0.0015(12)
N4 0.0253(15) 0.0273(15) 0.0253(15) -0.0026(12) -0.0010(12) 0.0013(13)
N5 0.0337(17) 0.0289(16) 0.0276(17) 0.0037(13) 0.0001(13) -0.0054(13)
N6 0.0351(18) 0.0345(17) 0.0293(17) 0.0020(14) 0.0021(14) -0.0075(14)
B 0.028(2) 0.029(2) 0.025(2) 0.0012(16) 0.0008(17) -0.0039(16)
C1 0.035(2) 0.032(2) 0.031(2) 0.0058(16) 0.0050(16) -0.0001(17)
C2 0.045(2) 0.027(2) 0.032(2) 0.0011(16) 0.0101(18) 0.0004(17)
C3 0.040(2) 0.030(2) 0.028(2) 0.0019(16) 0.0030(17) -0.0030(17)
C4 0.040(2) 0.030(2) 0.044(2) 0.0011(18) 0.0174(19) 0.0021(17)
C5 0.031(2) 0.036(2) 0.066(3) 0.006(2) 0.002(2) -0.0014(18)
C6 0.032(2) 0.0253(18) 0.0281(19) 0.0043(15) -0.0021(15) 0.0082(15)
C7 0.040(2) 0.030(2) 0.0267(19) 0.0063(16) 0.0048(16) 0.0080(17)
C8 0.030(2) 0.0255(19) 0.031(2) 0.0049(15) 0.0048(16) 0.0021(15)
C9 0.044(2) 0.032(2) 0.029(2) 0.0042(17) -0.0086(18) 0.0107(18)
C10 0.056(3) 0.042(2) 0.026(2) 0.0040(18) -0.0035(19) 0.008(2)
C11 0.039(2) 0.036(2) 0.026(2) -0.0006(16) 0.0060(16) -0.0128(17)
C12 0.034(2) 0.040(2) 0.036(2) 0.0036(18) -0.0022(17) -0.0088(18)
C13 0.034(2) 0.038(2) 0.032(2) 0.0029(17) 0.0001(16) -0.0081(17)
C14 0.046(2) 0.038(2) 0.029(2) 0.0017(18) -0.0006(18) -0.0122(19)
C15 0.046(3) 0.033(2) 0.038(2) -0.0061(18) -0.0025(19) -0.0082(19)
C16 0.0257(18) 0.0278(18) 0.0293(19) 0.0040(15) -0.0039(15) -0.0043(15)
C17 0.034(2) 0.033(2) 0.031(2) 0.0036(17) 0.0017(17) -0.0018(17)
C18 0.045(2) 0.035(2) 0.036(2) 0.0091(18) 0.0029(19) 0.0055(19)
C19 0.038(2) 0.036(2) 0.046(3) 0.0061(19) 0.0062(19) 0.0073(18)
C20 0.039(2) 0.044(2) 0.039(2) -0.0016(19) 0.0051(19) 0.0122(19)
C21 0.031(2) 0.039(2) 0.031(2) 0.0075(18) 0.0054(16) 0.0035(17)
C22 0.060(3) 0.0207(19) 0.053(3) -0.0049(19) 0.009(2) -0.0020(19)
C23 0.050(3) 0.0203(18) 0.055(3) -0.0027(18) 0.007(2) -0.0031(18)
F1 0.0443(16) 0.0301(13) 0.0561(18) 0.0099(11) 0.0077(13) -0.0029(10)
F2 0.0544(17) 0.0542(17) 0.072(2) -0.0121(15) 0.0353(15) -0.0128(14)
F3 0.0327(14) 0.0454(16) 0.094(2) 0.0074(15) 0.0039(14) -0.0045(12)
F4 0.0400(16) 0.0444(17) 0.112(3) 0.0261(17) -0.0012(16) 0.0030(13)
F5 0.0350(14) 0.081(2) 0.0522(17) -0.0007(15) -0.0031(13) 0.0001(14)
F6 0.0360(14) 0.0496(15) 0.0460(15) -0.0060(12) -0.0089(11) -0.0004(11)
F7 0.072(2) 0.0422(15) 0.0461(16) 0.0012(12) -0.0290(14) 0.0192(14)
F8 0.0506(16) 0.0351(13) 0.0400(15) 0.0030(11) -0.0025(12) 0.0128(11)
F9 0.092(2) 0.0516(17) 0.0332(14) 0.0004(12) 0.0161(14) 0.0094(16)
F10 0.090(3) 0.0479(17) 0.0413(17) -0.0135(12) -0.0206(16) 0.0138(15)
F11 0.099(2) 0.0326(13) 0.0308(13) 0.0019(11) -0.0039(14) -0.0100(14)
F12 0.0527(16) 0.0466(15) 0.0575(17) -0.0132(13) 0.0183(13) -0.0271(13)
F13 0.0379(14) 0.0568(17) 0.0528(16) -0.0182(13) 0.0036(12) -0.0057(12)
F14 0.081(2) 0.0383(14) 0.0441(16) -0.0129(12) 0.0033(14) -0.0083(14)
F15 0.0595(17) 0.0618(18) 0.0262(13) -0.0002(12) -0.0055(12) -0.0044(14)

loop_
_atom_type_symbol
_atom_type_description
_atom_type_scat_dispersion_real
_atom_type_scat_dispersion_imag
_atom_type_scat_source
C C 0.0033 0.0016 'International Tables Vol C Tables 4.2.6.8 and 6.1.1.4'
H H 0.0000 0.0000 'International Tables Vol C Tables 4.2.6.8 and 6.1.1.4'
B B 0.0013 0.0007 'International Tables Vol C Tables 4.2.6.8 and 6.1.1.4'
N N 0.0061 0.0033 'International Tables Vol C Tables 4.2.6.8 and 6.1.1.4'
F F 0.0171 0.0103 'International Tables Vol C Tables 4.2.6.8 and 6.1.1.4'
Cu Cu 0.3201 1.2651 'International Tables Vol C Tables 4.2.6.8 and 6.1.1.4'

loop_
_geom_angle_atom_site_label_1
_geom_angle_atom_site_label_2
_geom_angle_atom_site_label_3
_geom_angle
N2 Cu N4 93.76(13)
N2 Cu C23 112.66(17)
N4 Cu C23 152.99(16)
N2 Cu C22 151.37(17)
N4 Cu C22 114.87(16)
C23 Cu C22 38.96(19)
C3 N1 N2 109.4(3)
C3 N1 B 132.9(3)
N2 N1 B 117.7(3)
C1 N2 N1 106.6(3)
C1 N2 Cu 138.8(3)
N1 N2 Cu 114.4(2)
C8 N3 N4 110.4(3)
C8 N3 B 131.6(3)
N4 N3 B 117.4(3)
C6 N4 N3 105.3(3)
C6 N4 Cu 140.3(3)
N3 N4 Cu 114.4(2)
C13 N5 N6 111.3(3)
C13 N5 B 128.1(3)
N6 N5 B 120.4(3)
C11 N6 N5 103.4(3)
N5 B N3 109.0(3)
N5 B N1 108.3(3)
N3 B N1 106.8(3)
N5 B C16 111.9(3)
N3 B C16 109.9(3)
N1 B C16 110.8(3)
N2 C1 C2 110.6(4)
N2 C1 C4 122.7(4)
C2 C1 C4 126.7(4)
C3 C2 C1 104.1(4)
C3 C2 H2 127.9
C1 C2 H2 127.9
N1 C3 C2 109.3(4)
N1 C3 H3 125.4
C2 C3 H3 125.4
F1 C4 F2 106.8(3)
F1 C4 C1 111.8(4)
F2 C4 C1 109.8(4)
F1 C4 C5 105.6(4)
F2 C4 C5 106.5(4)
C1 C4 C5 115.9(4)
F5 C5 F4 109.3(4)
F5 C5 F3 108.8(4)
F4 C5 F3 107.4(4)
F5 C5 C4 111.3(4)
F4 C5 C4 109.6(4)
F3 C5 C4 110.3(4)
N4 C6 C7 111.2(3)
N4 C6 C9 120.5(4)
C7 C6 C9 128.2(4)
C8 C7 C6 105.1(3)
C8 C7 H7 127.5
C6 C7 H7 127.5
N3 C8 C7 108.0(4)
N3 C8 H8 126.0
C7 C8 H8 126.0
F6 C9 F7 108.3(3)
F6 C9 C6 111.7(3)
F7 C9 C6 109.1(3)
F6 C9 C10 107.5(4)
F7 C9 C10 105.9(3)
C6 C9 C10 113.9(4)
F8 C10 F9 108.6(4)
F8 C10 F10 108.7(4)
F9 C10 F10 108.8(4)
F8 C10 C9 110.0(3)
F9 C10 C9 110.2(4)
F10 C10 C9 110.4(4)
N6 C11 C12 113.9(4)
N6 C11 C14 118.5(4)
C12 C11 C14 127.5(4)
C13 C12 C11 102.8(4)
C13 C12 H12 128.6
C11 C12 H12 128.6
N5 C13 C12 108.6(4)
N5 C13 H13 125.7
C12 C13 H13 125.7
F12 C14 F11 107.6(3)
F12 C14 C11 110.3(4)
F11 C14 C11 111.7(3)
F12 C14 C15 106.4(3)
F11 C14 C15 107.4(4)
C11 C14 C15 113.1(3)
F15 C15 F14 108.1(3)
F15 C15 F13 108.1(4)
F14 C15 F13 108.3(4)
F15 C15 C14 111.0(4)
F14 C15 C14 111.1(4)
F13 C15 C14 110.1(3)
C21 C16 C17 117.3(4)
C21 C16 B 121.8(3)
C17 C16 B 120.8(4)
C16 C17 C18 122.0(4)
C16 C17 H17 119.0
C18 C17 H17 119.0
C19 C18 C17 119.3(4)
C19 C18 H18 120.4
C17 C18 H18 120.4
C20 C19 C18 119.7(4)
C20 C19 H19 120.2
C18 C19 H19 120.2
C19 C20 C21 120.4(4)
C19 C20 H20 119.8
C21 C20 H20 119.8
C16 C21 C20 121.2(4)
C16 C21 H21 119.4
C20 C21 H21 119.4
C23 C22 Cu 70.3(3)
C23 C22 H22A 116.6
Cu C22 H22A 116.6
C23 C22 H22B 116.6
Cu C22 H22B 116.6
H22A C22 H22B 113.6
C22 C23 Cu 70.7(3)
C22 C23 H23A 116.5
Cu C23 H23A 116.5
C22 C23 H23B 116.5
Cu C23 H23B 116.5
H23A C23 H23B 113.5

loop_
_geom_bond_atom_site_label_1
_geom_bond_atom_site_label_2
_geom_bond_distance
Cu N2 2.008(3)
Cu N4 2.009(3)
Cu C23 2.027(4)
Cu C22 2.033(4)
N1 C3 1.344(5)
N1 N2 1.353(4)
N1 B 1.569(5)
N2 C1 1.339(5)
N3 C8 1.349(5)
N3 N4 1.364(4)
N3 B 1.564(5)
N4 C6 1.345(5)
N5 C13 1.346(5)
N5 N6 1.363(5)
N5 B 1.537(5)
N6 C11 1.339(5)
B C16 1.615(6)
C1 C2 1.394(6)
C1 C4 1.485(6)
C2 C3 1.372(6)
C2 H2 0.9500
C3 H3 0.9500
C4 F1 1.361(5)
C4 F2 1.364(5)
C4 C5 1.542(7)
C5 F5 1.309(6)
C5 F4 1.326(5)
C5 F3 1.336(5)
C6 C7 1.382(6)
C6 C9 1.497(6)
C7 C8 1.376(6)
C7 H7 0.9500
C8 H8 0.9500
C9 F6 1.339(5)
C9 F7 1.357(5)
C9 C10 1.546(6)
C10 F8 1.320(5)
C10 F9 1.328(6)
C10 F10 1.329(6)
C11 C12 1.385(6)
C11 C14 1.508(6)
C12 C13 1.382(6)
C12 H12 0.9500
C13 H13 0.9500
C14 F12 1.352(5)
C14 F11 1.355(5)
C14 C15 1.529(7)
C15 F15 1.316(5)
C15 F14 1.331(5)
C15 F13 1.331(5)
C16 C21 1.388(6)
C16 C17 1.393(6)
C17 C18 1.396(6)
C17 H17 0.9500
C18 C19 1.388(6)
C18 H18 0.9500
C19 C20 1.377(6)
C19 H19 0.9500
C20 C21 1.398(6)
C20 H20 0.9500
C21 H21 0.9500
C22 C23 1.354(7)
C22 H22A 0.9900
C22 H22B 0.9900
C23 H23A 0.9900
C23 H23B 0.9900
